data_7125705
loop_
_publ_author_name
'Fu, Wei'
'Wang, Lianhui'
'Yang, Zi'
'Shen, Jiang-Shan'
'Tang, Fei'
'Zhang, Jiayi'
'Cui, Xiuling'

_publ_section_title
;
 Facile access to versatile aza-macrolides through iridium-catalysed
 cascade allyl-amination/macrolactonization.
;
_journal_issue 6
_journal_name_full 'Chemical communications (Cambridge, England)'
_journal_page_first 960
_journal_page_last 963
_journal_paper_doi 10.1039/c9cc07372h
_journal_volume 56
_journal_year 2020
_chemical_formula_moiety 'C22 H20 F2 N2 O4'
_chemical_formula_sum 'C22 H20 F2 N2 O4'
_chemical_formula_weight 414.40
_space_group_crystal_system monoclinic
_space_group_IT_number 14
_space_group_name_Hall '-P 2ybc'
_space_group_name_H-M_alt 'P 1 21/c 1'
_atom_sites_solution_hydrogens mixed
_audit_creation_date 2019-11-02
_audit_creation_method
;
Olex2 1.2
(compiled 2017.03.28 svn.r3405 for OlexSys, GUI svn.r5337)
;
_audit_update_record
;
2019-11-04 deposited with the CCDC.	2019-12-06 downloaded from the CCDC.
;
_cell_angle_alpha 90
_cell_angle_beta 105.347(7)
_cell_angle_gamma 90
_cell_formula_units_Z 4
_cell_length_a 16.6617(14)
_cell_length_b 9.8335(5)
_cell_length_c 12.6100(9)
_cell_measurement_reflns_used 1967
_cell_measurement_temperature 293.1(2)
_cell_measurement_theta_max 24.9560
_cell_measurement_theta_min 4.1910
_cell_volume 1992.4(3)
_computing_cell_refinement 'CrysAlisPro 1.171.38.41 (Rigaku OD, 2015)'
_computing_data_collection 'CrysAlisPro 1.171.38.41 (Rigaku OD, 2015)'
_computing_data_reduction 'CrysAlisPro 1.171.38.41 (Rigaku OD, 2015)'
_computing_molecular_graphics 'Olex2 (Dolomanov et al., 2009)'
_computing_publication_material 'Olex2 (Dolomanov et al., 2009)'
_computing_structure_refinement 'ShelXL (Sheldrick, 2015)'
_computing_structure_solution 'SHELXT 2014/5 (Sheldrick, 2014)'
_diffrn_ambient_temperature 293.1(2)
_diffrn_detector 'CCD plate'
_diffrn_detector_area_resol_mean 16.1213
_diffrn_detector_type Eos
_diffrn_measured_fraction_theta_full 0.997
_diffrn_measured_fraction_theta_max 0.848
_diffrn_measurement_details
;
List of Runs (angles in degrees, time in seconds):

  # Type    Start    End  Width  t~exp~   \w     \q     \k     \f   Frames
#--------------------------------------------------------------------------
  1  \w      1.00  83.00   1.00    7.50    --   15.49  57.00  30.00   82
  2  \w     35.00  60.00   1.00    7.50    --   15.49 178.00-180.00   25
  3  \w    -49.00  42.00   1.00    7.50    --   15.49 -77.00-120.00   91
  4  \w    -19.00   8.00   1.00    7.50    --  -16.12 -99.00  30.00   27
;
_diffrn_measurement_device 'four-circle diffractometer'
_diffrn_measurement_device_type 'Xcalibur, Eos, Gemini'
_diffrn_measurement_method '\w scans'
_diffrn_orient_matrix_type 'CrysAlisPro convention (1999,Acta A55,543-557)'
_diffrn_orient_matrix_UB_11 -0.0406586000
_diffrn_orient_matrix_UB_12 -0.0037742000
_diffrn_orient_matrix_UB_13 -0.0360731000
_diffrn_orient_matrix_UB_21 0.0068030000
_diffrn_orient_matrix_UB_22 -0.0692290000
_diffrn_orient_matrix_UB_23 -0.0108836000
_diffrn_orient_matrix_UB_31 -0.0158879000
_diffrn_orient_matrix_UB_32 -0.0199847000
_diffrn_orient_matrix_UB_33 0.0444779000
_diffrn_radiation_monochromator graphite
_diffrn_radiation_probe x-ray
_diffrn_radiation_type MoK\a
_diffrn_radiation_wavelength 0.71073
_diffrn_reflns_av_R_equivalents 0.0354
_diffrn_reflns_av_unetI/netI 0.0614
_diffrn_reflns_Laue_measured_fraction_full 0.997
_diffrn_reflns_Laue_measured_fraction_max 0.848
_diffrn_reflns_limit_h_max 20
_diffrn_reflns_limit_h_min -14
_diffrn_reflns_limit_k_max 12
_diffrn_reflns_limit_k_min -12
_diffrn_reflns_limit_l_max 17
_diffrn_reflns_limit_l_min -16
_diffrn_reflns_number 9755
_diffrn_reflns_point_group_measured_fraction_full 0.997
_diffrn_reflns_point_group_measured_fraction_max 0.848
_diffrn_reflns_theta_full 25.242
_diffrn_reflns_theta_max 29.262
_diffrn_reflns_theta_min 3.628
_diffrn_source 'fine-focus sealed X-ray tube'
_diffrn_source_type 'Enhance (Mo) X-ray Source'
_exptl_absorpt_coefficient_mu 0.108
_exptl_absorpt_correction_T_max 1.00000
_exptl_absorpt_correction_T_min 0.54690
_exptl_absorpt_correction_type multi-scan
_exptl_absorpt_process_details
;
CrysAlisPro 1.171.38.41 (Rigaku Oxford Diffraction, 2015)
Empirical absorption correction using spherical harmonics,
 implemented in SCALE3 ABSPACK scaling algorithm.
;
_exptl_crystal_colour colourless
_exptl_crystal_colour_primary colourless
_exptl_crystal_density_diffrn 1.382
_exptl_crystal_description plate
_exptl_crystal_F_000 864
_exptl_crystal_size_max 0.33
_exptl_crystal_size_mid 0.32
_exptl_crystal_size_min 0.11
_refine_diff_density_max 0.314
_refine_diff_density_min -0.409
_refine_diff_density_rms 0.106
_refine_ls_extinction_method none
_refine_ls_goodness_of_fit_ref 1.048
_refine_ls_hydrogen_treatment mixed
_refine_ls_matrix_type full
_refine_ls_number_parameters 298
_refine_ls_number_reflns 4601
_refine_ls_number_restraints 20
_refine_ls_restrained_S_all 1.050
_refine_ls_R_factor_all 0.1145
_refine_ls_R_factor_gt 0.0609
_refine_ls_shift/su_max 0.000
_refine_ls_shift/su_mean 0.000
_refine_ls_structure_factor_coef Fsqd
_refine_ls_weighting_details 'w=1/[\s^2^(Fo^2^)+(0.0670P)^2^] where P=(Fo^2^+2Fc^2^)/3'
_refine_ls_weighting_scheme calc
_refine_ls_wR_factor_gt 0.1262
_refine_ls_wR_factor_ref 0.1623
_reflns_Friedel_coverage 0.000
_reflns_number_gt 2577
_reflns_number_total 4601
_reflns_threshold_expression 'I > 2\s(I)'
_cod_data_source_file c9cc07372h2.cif
_cod_data_source_block syn-3l
_cod_depositor_comments 'Adding full bibliography for 7125703--7125707.cif.'
_cod_database_code 7125705
_shelx_shelxl_version_number 2018/1
_shelx_space_group_comment
;
The symmetry employed for this shelxl refinement is uniquely defined
by the following loop, which should always be used as a source of
symmetry information in preference to the above space-group names.
They are only intended as comments.
;
_reflns_odcompleteness_completeness 99.58
_reflns_odcompleteness_iscentric 1
_reflns_odcompleteness_theta 26.32
_olex2_refinement_description
;
1. Fixed Uiso
 At 1.2 times of:
  All C(H) groups, All C(H,H) groups
2. Restrained distances
 C9-C8 \\sim C9B-C8
 with sigma of 0.01
 C9B-C10B \\sim C9-C10
 with sigma of 0.01
3. Uiso/Uaniso restraints and constraints
Uanis(C9) \\sim Ueq, Uanis(C9B) \\sim Ueq: with sigma of 0.01 and sigma for
terminal atoms of 0.02
Uanis(C10) \\sim Ueq: with sigma of 0.01 and sigma for terminal atoms of 0.02
4. Others
 Sof(H8B)=Sof(C10B)=Sof(H10C)=Sof(H10D)=Sof(C9B)=Sof(H9B)=1-FVAR(1)
 Sof(H8A)=Sof(C9)=Sof(H9)=Sof(C10)=Sof(H10A)=Sof(H10B)=FVAR(1)
5.a Ternary CH refined with riding coordinates:
 C8(H8A), C8(H8B), C18(H18)
5.b Secondary CH2 refined with riding coordinates:
 C21(H21A,H21B), C22(H22A,H22B)
5.c Aromatic/amide H refined with riding coordinates:
 C6(H6), C4(H4), C3(H3), C9(H9), C16(H16), C14(H14), C13(H13), C19(H19),
 C9B(H9B)
5.d X=CH2 refined with riding coordinates:
 C10(H10A,H10B), C20(H20A,H20B), C10B(H10C,H10D)
;
_olex2_submission_special_instructions 'No special instructions were received'
_oxdiff_exptl_absorpt_empirical_details
;
Empirical correction (ABSPACK) includes:
- Absorption correction using spherical harmonics
- Frame scaling
;
_oxdiff_exptl_absorpt_empirical_full_max 3.038
_oxdiff_exptl_absorpt_empirical_full_min 0.652

loop_
_space_group_symop_operation_xyz
'x, y, z'
'-x, y+1/2, -z+1/2'
'-x, -y, -z'
'x, -y-1/2, z-1/2'

loop_
_atom_site_label
_atom_site_type_symbol
_atom_site_fract_x
_atom_site_fract_y
_atom_site_fract_z
_atom_site_U_iso_or_equiv
_atom_site_adp_type
_atom_site_occupancy
_atom_site_site_symmetry_order
_atom_site_calc_flag
_atom_site_refinement_flags_posn
_atom_site_refinement_flags_adp
_atom_site_refinement_flags_occupancy
_atom_site_disorder_assembly
_atom_site_disorder_group
F1 F 0.49630(10) 0.90246(15) 0.60415(13) 0.0765(5) Uani 1 1 d . . . . .
F2 F 0.05091(10) 0.33548(14) 0.14034(11) 0.0715(5) Uani 1 1 d . . . . .
O2 O 0.32640(11) 0.36684(15) 0.73266(13) 0.0545(5) Uani 1 1 d . . . . .
O1 O 0.38474(11) 0.30960(15) 0.59671(13) 0.0558(5) Uani 1 1 d . . . . .
O4 O 0.15646(10) 0.44289(15) 0.65468(12) 0.0503(4) Uani 1 1 d . . . . .
O3 O 0.12218(10) 0.64884(14) 0.57969(12) 0.0520(4) Uani 1 1 d . . . . .
N1 N 0.29464(14) 0.6463(2) 0.71990(16) 0.0492(5) Uani 1 1 d . . . . .
N2 N 0.20674(13) 0.27563(19) 0.51038(17) 0.0484(5) Uani 1 1 d . . . . .
C1 C 0.36569(15) 0.6510(2) 0.68545(17) 0.0444(6) Uani 1 1 d . . . . .
C6 C 0.39915(16) 0.7759(2) 0.66508(18) 0.0497(6) Uani 1 1 d . . . . .
H6 H 0.374142 0.856738 0.677561 0.060 Uiso 1 1 calc R . . . .
C5 C 0.46814(17) 0.7788(2) 0.6271(2) 0.0551(7) Uani 1 1 d . . . . .
C4 C 0.51066(17) 0.6651(3) 0.6098(2) 0.0627(7) Uani 1 1 d . . . . .
H4 H 0.559190 0.671082 0.586867 0.075 Uiso 1 1 calc R . . . .
C3 C 0.47779(16) 0.5418(3) 0.62819(19) 0.0562(6) Uani 1 1 d . . . . .
H3 H 0.504587 0.462543 0.616290 0.067 Uiso 1 1 calc R . . . .
C2 C 0.40607(14) 0.5314(2) 0.66386(16) 0.0438(5) Uani 1 1 d . . . . .
C7 C 0.36847(15) 0.3973(2) 0.67171(18) 0.0471(6) Uani 1 1 d . . . . .
C8 C 0.23733(16) 0.7598(2) 0.7103(2) 0.0502(6) Uani 1 1 d D . . . .
H8A H 0.240932 0.811631 0.645325 0.060 Uiso 0.725(8) 1 calc R . P A 1
H8B H 0.243223 0.822202 0.652215 0.060 Uiso 0.275(8) 1 calc R . P A 2
C21 C 0.14845(17) 0.7093(2) 0.6875(2) 0.0573(7) Uani 1 1 d . . . . .
H21A H 0.144484 0.642501 0.742499 0.069 Uiso 1 1 calc R . . . .
H21B H 0.111981 0.784609 0.692237 0.069 Uiso 1 1 calc R . . . .
C9 C 0.2512(4) 0.8594(7) 0.8035(5) 0.067(2) Uani 0.725(8) 1 d D U P A 1
H9 H 0.215009 0.932529 0.798602 0.080 Uiso 0.725(8) 1 calc R . P A 1
C10 C 0.3120(3) 0.8457(6) 0.8898(4) 0.0834(19) Uani 0.725(8) 1 d D U P A 1
H10A H 0.348490 0.772857 0.895499 0.100 Uiso 0.725(8) 1 calc R . P A 1
H10B H 0.319503 0.908497 0.946725 0.100 Uiso 0.725(8) 1 calc R . P A 1
C11 C 0.14922(14) 0.3454(2) 0.43247(17) 0.0408(5) Uani 1 1 d . . . . .
C16 C 0.12812(15) 0.3048(2) 0.32208(17) 0.0478(6) Uani 1 1 d . . . . .
H16 H 0.152700 0.228468 0.300400 0.057 Uiso 1 1 calc R . . . .
C15 C 0.07090(16) 0.3790(2) 0.24688(18) 0.0491(6) Uani 1 1 d . . . . .
C14 C 0.03138(15) 0.4918(2) 0.27065(19) 0.0522(6) Uani 1 1 d . . . . .
H14 H -0.008244 0.537709 0.216690 0.063 Uiso 1 1 calc R . . . .
C13 C 0.05300(14) 0.5343(2) 0.37828(19) 0.0477(6) Uani 1 1 d . . . . .
H13 H 0.028728 0.612714 0.397007 0.057 Uiso 1 1 calc R . . . .
C12 C 0.11002(13) 0.4635(2) 0.45995(17) 0.0403(5) Uani 1 1 d . . . . .
C18 C 0.26622(16) 0.1805(2) 0.48829(19) 0.0499(6) Uani 1 1 d . . . . .
H18 H 0.282077 0.211949 0.422915 0.060 Uiso 1 1 calc R . . . .
C22 C 0.34426(16) 0.1790(2) 0.5846(2) 0.0568(7) Uani 1 1 d . . . . .
H22A H 0.329244 0.156257 0.651694 0.068 Uiso 1 1 calc R . . . .
H22B H 0.382320 0.109861 0.572145 0.068 Uiso 1 1 calc R . . . .
C19 C 0.2340(2) 0.0375(2) 0.4672(2) 0.0620(8) Uani 1 1 d . . . . .
H19 H 0.268322 -0.025357 0.445706 0.074 Uiso 1 1 calc R . . . .
C20 C 0.1627(2) -0.0062(3) 0.4763(2) 0.0735(9) Uani 1 1 d . . . . .
H20A H 0.126321 0.053143 0.497648 0.088 Uiso 1 1 calc R . . . .
H20B H 0.147854 -0.096755 0.461580 0.088 Uiso 1 1 calc R . . . .
C17 C 0.13151(14) 0.5134(2) 0.57378(19) 0.0425(5) Uani 1 1 d . . . . .
C10B C 0.2847(7) 0.9521(11) 0.8481(11) 0.073(4) Uani 0.275(8) 1 d D . P A 2
H10C H 0.275171 1.017599 0.792895 0.087 Uiso 0.275(8) 1 calc R . P A 2
H10D H 0.304855 0.977825 0.921280 0.087 Uiso 0.275(8) 1 calc R . P A 2
H2 H 0.2126(13) 0.300(2) 0.5761(18) 0.039(6) Uiso 1 1 d . . . . .
H1 H 0.2776(15) 0.568(2) 0.7303(17) 0.049(7) Uiso 1 1 d . . . . .
C9B C 0.2700(14) 0.8255(14) 0.8230(10) 0.063(6) Uani 0.275(8) 1 d D U P A 2
H9B H 0.281001 0.765753 0.882244 0.075 Uiso 0.275(8) 1 calc R . P A 2

loop_
_atom_site_aniso_label
_atom_site_aniso_U_11
_atom_site_aniso_U_22
_atom_site_aniso_U_33
_atom_site_aniso_U_23
_atom_site_aniso_U_13
_atom_site_aniso_U_12
F1 0.0773(12) 0.0657(10) 0.0900(11) 0.0020(8) 0.0282(9) -0.0253(9)
F2 0.0885(13) 0.0709(10) 0.0480(8) -0.0019(7) 0.0057(8) -0.0077(8)
O2 0.0584(12) 0.0522(10) 0.0560(10) 0.0088(8) 0.0204(9) 0.0025(8)
O1 0.0585(12) 0.0450(9) 0.0688(11) -0.0038(8) 0.0253(9) 0.0054(8)
O4 0.0585(11) 0.0468(9) 0.0503(9) 0.0030(8) 0.0226(8) 0.0007(8)
O3 0.0547(11) 0.0403(9) 0.0603(10) -0.0080(7) 0.0139(8) 0.0048(7)
N1 0.0524(13) 0.0413(11) 0.0590(13) 0.0011(9) 0.0236(10) 0.0000(10)
N2 0.0593(14) 0.0433(11) 0.0441(12) -0.0015(9) 0.0161(10) 0.0128(9)
C1 0.0451(14) 0.0481(13) 0.0394(12) -0.0030(10) 0.0098(10) -0.0031(11)
C6 0.0506(16) 0.0432(13) 0.0548(14) -0.0039(11) 0.0133(12) -0.0038(11)
C5 0.0549(17) 0.0549(15) 0.0548(15) -0.0023(12) 0.0134(12) -0.0151(13)
C4 0.0495(17) 0.0755(19) 0.0679(17) -0.0056(14) 0.0238(13) -0.0108(14)
C3 0.0464(15) 0.0607(15) 0.0624(15) -0.0048(12) 0.0162(12) 0.0026(13)
C2 0.0415(14) 0.0474(13) 0.0414(12) 0.0006(10) 0.0093(10) 0.0010(11)
C7 0.0417(14) 0.0458(13) 0.0500(13) 0.0057(11) 0.0057(11) 0.0109(11)
C8 0.0529(16) 0.0425(12) 0.0587(14) -0.0086(11) 0.0209(12) 0.0011(11)
C21 0.0579(17) 0.0494(14) 0.0694(16) -0.0151(12) 0.0254(13) 0.0052(12)
C9 0.058(4) 0.056(4) 0.084(3) -0.031(3) 0.015(2) 0.004(3)
C10 0.091(4) 0.094(4) 0.060(3) -0.022(3) 0.012(3) -0.010(3)
C11 0.0420(13) 0.0334(11) 0.0479(13) 0.0051(9) 0.0133(10) -0.0013(9)
C16 0.0576(16) 0.0389(11) 0.0469(13) 0.0003(10) 0.0138(11) -0.0017(11)
C15 0.0506(15) 0.0496(13) 0.0453(13) -0.0011(11) 0.0096(11) -0.0132(12)
C14 0.0419(14) 0.0513(14) 0.0587(15) 0.0090(12) 0.0050(11) -0.0026(11)
C13 0.0367(13) 0.0412(12) 0.0658(15) 0.0032(11) 0.0148(11) 0.0009(10)
C12 0.0359(13) 0.0365(11) 0.0504(13) 0.0026(10) 0.0145(10) -0.0034(10)
C18 0.0645(17) 0.0367(12) 0.0519(14) 0.0031(10) 0.0212(12) 0.0123(11)
C22 0.0604(18) 0.0364(12) 0.0727(16) 0.0042(11) 0.0160(14) 0.0119(11)
C19 0.083(2) 0.0404(13) 0.0600(15) -0.0030(11) 0.0143(15) 0.0077(14)
C20 0.102(3) 0.0514(16) 0.0621(17) 0.0046(13) 0.0124(16) -0.0127(16)
C17 0.0364(13) 0.0406(12) 0.0547(14) -0.0007(11) 0.0197(10) 0.0002(10)
C10B 0.065(8) 0.066(8) 0.093(8) -0.013(7) 0.029(6) -0.009(6)
C9B 0.059(9) 0.041(7) 0.093(10) -0.008(6) 0.029(7) 0.012(6)

loop_
_atom_type_symbol
_atom_type_description
_atom_type_scat_dispersion_real
_atom_type_scat_dispersion_imag
_atom_type_scat_source
C C 0.0033 0.0016 'International Tables Vol C Tables 4.2.6.8 and 6.1.1.4'
H H 0.0000 0.0000 'International Tables Vol C Tables 4.2.6.8 and 6.1.1.4'
F F 0.0171 0.0103 'International Tables Vol C Tables 4.2.6.8 and 6.1.1.4'
N N 0.0061 0.0033 'International Tables Vol C Tables 4.2.6.8 and 6.1.1.4'
O O 0.0106 0.0060 'International Tables Vol C Tables 4.2.6.8 and 6.1.1.4'

loop_
_geom_angle_atom_site_label_1
_geom_angle_atom_site_label_2
_geom_angle_atom_site_label_3
_geom_angle
C7 O1 C22 117.77(19)
C17 O3 C21 116.72(17)
C1 N1 C8 123.6(2)
C1 N1 H1 116.0(17)
C8 N1 H1 118.2(17)
C11 N2 C18 125.1(2)
C11 N2 H2 116.1(14)
C18 N2 H2 118.0(15)
N1 C1 C6 120.6(2)
N1 C1 C2 121.9(2)
C6 C1 C2 117.4(2)
C1 C6 H6 120.0
C5 C6 C1 119.9(2)
C5 C6 H6 120.0
F1 C5 C4 118.2(3)
C6 C5 F1 117.7(2)
C6 C5 C4 124.0(2)
C5 C4 H4 121.7
C5 C4 C3 116.5(3)
C3 C4 H4 121.7
C4 C3 H3 118.8
C4 C3 C2 122.3(2)
C2 C3 H3 118.8
C1 C2 C7 119.8(2)
C3 C2 C1 119.7(2)
C3 C2 C7 120.3(2)
O2 C7 O1 122.8(2)
O2 C7 C2 126.4(2)
O1 C7 C2 110.8(2)
N1 C8 H8A 106.6
N1 C8 H8B 110.5
N1 C8 C21 110.57(19)
N1 C8 C9 118.3(3)
N1 C8 C9B 100.5(7)
C21 C8 H8A 106.6
C21 C8 H8B 110.5
C21 C8 C9B 114.0(9)
C9 C8 H8A 106.6
C9 C8 C21 107.6(4)
C9B C8 H8B 110.5
O3 C21 C8 110.6(2)
O3 C21 H21A 109.5
O3 C21 H21B 109.5
C8 C21 H21A 109.5
C8 C21 H21B 109.5
H21A C21 H21B 108.1
C8 C9 H9 119.3
C10 C9 C8 121.3(6)
C10 C9 H9 119.3
C9 C10 H10A 120.0
C9 C10 H10B 120.0
H10A C10 H10B 120.0
N2 C11 C16 121.1(2)
N2 C11 C12 121.2(2)
C16 C11 C12 117.7(2)
C11 C16 H16 120.5
C15 C16 C11 118.9(2)
C15 C16 H16 120.5
F2 C15 C16 117.4(2)
C14 C15 F2 117.7(2)
C14 C15 C16 124.9(2)
C15 C14 H14 121.7
C15 C14 C13 116.7(2)
C13 C14 H14 121.7
C14 C13 H13 119.0
C14 C13 C12 122.0(2)
C12 C13 H13 119.0
C11 C12 C17 120.17(19)
C13 C12 C11 119.82(19)
C13 C12 C17 119.98(19)
N2 C18 H18 108.0
N2 C18 C22 109.70(19)
N2 C18 C19 114.2(2)
C22 C18 H18 108.0
C19 C18 H18 108.0
C19 C18 C22 108.69(19)
O1 C22 C18 110.62(18)
O1 C22 H22A 109.5
O1 C22 H22B 109.5
C18 C22 H22A 109.5
C18 C22 H22B 109.5
H22A C22 H22B 108.1
C18 C19 H19 117.0
C20 C19 C18 125.9(3)
C20 C19 H19 117.0
C19 C20 H20A 120.0
C19 C20 H20B 120.0
H20A C20 H20B 120.0
O4 C17 O3 122.57(19)
O4 C17 C12 124.93(19)
O3 C17 C12 112.49(19)
H10C C10B H10D 120.0
C9B C10B H10C 120.0
C9B C10B H10D 120.0
C8 C9B H9B 115.3
C10B C9B C8 129.4(13)
C10B C9B H9B 115.3

loop_
_geom_bond_atom_site_label_1
_geom_bond_atom_site_label_2
_geom_bond_distance
F1 C5 1.361(3)
F2 C15 1.364(3)
O2 C7 1.207(3)
O1 C7 1.359(3)
O1 C22 1.440(3)
O4 C17 1.212(2)
O3 C21 1.441(3)
O3 C17 1.346(2)
N1 C1 1.365(3)
N1 C8 1.453(3)
N1 H1 0.84(2)
N2 C11 1.362(3)
N2 C18 1.443(3)
N2 H2 0.84(2)
C1 C6 1.401(3)
C1 C2 1.416(3)
C6 H6 0.9300
C6 C5 1.358(3)
C5 C4 1.372(4)
C4 H4 0.9300
C4 C3 1.375(3)
C3 H3 0.9300
C3 C2 1.388(3)
C2 C7 1.475(3)
C8 H8A 0.9800
C8 H8B 0.9800
C8 C21 1.516(4)
C8 C9 1.500(5)
C8 C9B 1.524(9)
C21 H21A 0.9700
C21 H21B 0.9700
C9 H9 0.9300
C9 C10 1.282(7)
C10 H10A 0.9300
C10 H10B 0.9300
C11 C16 1.401(3)
C11 C12 1.420(3)
C16 H16 0.9300
C16 C15 1.365(3)
C15 C14 1.363(3)
C14 H14 0.9300
C14 C13 1.374(3)
C13 H13 0.9300
C13 C12 1.389(3)
C12 C17 1.469(3)
C18 H18 0.9800
C18 C22 1.526(4)
C18 C19 1.504(3)
C22 H22A 0.9700
C22 H22B 0.9700
C19 H19 0.9300
C19 C20 1.297(4)
C20 H20A 0.9300
C20 H20B 0.9300
C10B H10C 0.9300
C10B H10D 0.9300
C10B C9B 1.292(10)
C9B H9B 0.9300
